data_4323274
loop_
_publ_author_name
'F. Albert Cotton'
'Evgeny V. Dikarev'
'Wai-Yeung Wong'

_publ_section_title
;
 W2Cl4(NHR)2(PR'3)2 Molecules. 3. Bidentate Phosphine Complexes of
 Bis(tert-butylamido)tetrachloroditungsten. Preparation and Structural
 Characterization of cis,cis-W2Cl4(NHCMe3)2(L-L) (L-L = dmpm, dmpe, dppm,
 dppe)
;
_journal_name_full 'Inorganic Chemistry'
_journal_page_first 80
_journal_page_last 85
_journal_paper_doi 10.1021/ic960906z
_journal_volume 36
_journal_year 1997
_chemical_compound_source synthesized
_chemical_formula_analytical 'not measured'
_chemical_formula_moiety 'C14 H36 Cl4 N2 P2 W2'
_chemical_formula_structural W2Cl4(NHCMe3)2(DMPE)
_chemical_formula_sum 'C14 H36 Cl4 N2 P2 W2'
_chemical_formula_weight 803.89
_chemical_melting_point ?
_chemical_name_common
; 
 cis-Tetrachloro-bis(t-butylamido)-dimethylphosphinoethan
 ditungsten(III)
;
_chemical_name_systematic
; 
 1,1,2,2-Tetrachloro-1,2-bis(t-butylamido)-(cis)-1,2-
 dimethylphosphinoethan ditungsten(III) 
;
_space_group_IT_number 14
_symmetry_cell_setting monoclinic
_symmetry_space_group_name_Hall '-P 2yn'
_symmetry_space_group_name_H-M 'P 1 21/n 1'
_atom_sites_solution_hydrogens geom
_atom_sites_solution_primary direct
_atom_sites_solution_secondary difmap
_audit_creation_method SHELXL
_cell_angle_alpha 90.00
_cell_angle_beta 109.50(1)
_cell_angle_gamma 90.00
_cell_formula_units_Z 4
_cell_length_a 14.144(2)
_cell_length_b 11.991(1)
_cell_length_c 15.662(2)
_cell_measurement_reflns_used 25
_cell_measurement_temperature 293(2)
_cell_measurement_theta_max 34
_cell_measurement_theta_min 23
_cell_volume 2503.9(5)
_computing_cell_refinement 'TEXSAN-TEXRAY (1985)'
_computing_data_collection 'TEXSAN-TEXRAY (1985)'
_computing_data_reduction 'TEXSAN-TEXRAY (1985)'
_computing_molecular_graphics 'SHELXTL V.5 (Siemens, 1994)'
_computing_publication_material CIFTAB
_computing_structure_refinement 'SHELXL-93 (Sheldrick, 1993)'
_computing_structure_solution 'SHELXTL V.5 (Siemens, 1994)'
_diffrn_ambient_temperature 293(2)
_diffrn_measurement_device 'Rigaku AFC5'
_diffrn_measurement_method \w--2\q
_diffrn_radiation_monochromator graphite
_diffrn_radiation_source 'fine-focus sealed tube'
_diffrn_radiation_type 'Cu K\a'
_diffrn_radiation_wavelength 1.54184
_diffrn_reflns_av_R_equivalents 0.0237
_diffrn_reflns_av_sigmaI/netI 0.0408
_diffrn_reflns_limit_h_max 15
_diffrn_reflns_limit_h_min 0
_diffrn_reflns_limit_k_max 13
_diffrn_reflns_limit_k_min 0
_diffrn_reflns_limit_l_max 16
_diffrn_reflns_limit_l_min -17
_diffrn_reflns_number 3897
_diffrn_reflns_theta_max 60.07
_diffrn_reflns_theta_min 3.65
_diffrn_standards_decay_% 0
_diffrn_standards_interval_count 250
_diffrn_standards_number 3
_exptl_absorpt_coefficient_mu 21.877
_exptl_absorpt_correction_T_max 1.0000
_exptl_absorpt_correction_T_min 0.4952
_exptl_absorpt_correction_type 'empirical via \y scans'
_exptl_crystal_colour red
_exptl_crystal_density_diffrn 2.132
_exptl_crystal_density_meas ?
_exptl_crystal_density_method none
_exptl_crystal_description block-shaped
_exptl_crystal_F_000 1520
_exptl_crystal_size_max 0.25
_exptl_crystal_size_mid 0.18
_exptl_crystal_size_min 0.13
_refine_diff_density_max 1.240
_refine_diff_density_min -1.821
_refine_diff_density_rms 0.166
_refine_ls_extinction_coef 0.00050(3)
_refine_ls_extinction_expression Fc^*^=kFc[1+0.001xFc^2^\l^3^/sin(2\q)]^-1/4^
_refine_ls_extinction_method SHELXL-93
_refine_ls_goodness_of_fit_all 1.103
_refine_ls_goodness_of_fit_obs 1.119
_refine_ls_hydrogen_treatment noref
_refine_ls_matrix_type full
_refine_ls_number_parameters 225
_refine_ls_number_reflns 3722
_refine_ls_number_restraints 0
_refine_ls_restrained_S_all 1.138
_refine_ls_restrained_S_obs 1.119
_refine_ls_R_factor_all 0.0424
_refine_ls_R_factor_obs 0.0343
_refine_ls_shift/esd_max -0.001
_refine_ls_shift/esd_mean 0.000
_refine_ls_structure_factor_coef Fsqd
_refine_ls_weighting_details 'w=1/[\s^2^(Fo^2^)+(0.0312P)^2^+21.8118P] where P=(Fo^2^+2Fc^2^)/3'
_refine_ls_weighting_scheme calc
_refine_ls_wR_factor_all 0.0950
_refine_ls_wR_factor_obs 0.0878
_reflns_number_observed 3316
_reflns_number_total 3727
_reflns_observed_criterion I>2\s(I)
_cod_data_source_file ic960906z_3.cif
_cod_data_source_block W2Cl4(NHCMe3)2(DMPE)
_cod_depositor_comments
;
The following automatic conversions were performed:

'_chemical_melting_point' value 'not measured' was changed to '?' -
the value is undefined or not given.

Automatic conversion script
Id: cif_fix_values 1715 2011-07-08 13:25:40Z adriana 

The following automatic conversions were performed:

'_exptl_crystal_density_meas' value 'not measured' was changed to '?'
- the value is perceived as not measured.

Automatic conversion script
Id: cif_fix_values 3008 2015-01-20 13:52:24Z robertas 

The following automatic conversions were performed:

'_refine_ls_weighting_scheme' value 'calc
w=1/[\s^2^(Fo^2^)+(0.0312P)^2^+21.8118P] where P=(Fo^2^+2Fc^2^)/3'
was changed to 'calc'. New tag '_refine_ls_weighting_details' was
created. The value of the new tag was set to
'w=1/[\s^2^(Fo^2^)+(0.0312P)^2^+21.8118P] where P=(Fo^2^+2Fc^2^)/3'.

Automatic conversion script
Id: cif_fix_values 3143 2015-03-26 13:38:13Z robertas 
;
_cod_database_code 4323274

loop_
_symmetry_equiv_pos_as_xyz
'x, y, z'
'x+1/2, -y+1/2, z+1/2'
'-x, -y, -z'
'-x-1/2, y-1/2, -z-1/2'

loop_
_atom_site_aniso_label
_atom_site_aniso_U_11
_atom_site_aniso_U_22
_atom_site_aniso_U_33
_atom_site_aniso_U_23
_atom_site_aniso_U_13
_atom_site_aniso_U_12
W1 0.0196(2) 0.0156(2) 0.0427(3) -0.0027(2) 0.0150(2) -0.00087(13)
W2 0.0212(2) 0.0190(2) 0.0432(3) -0.0040(2) 0.0138(2) 0.00188(14)
P1 0.0331(12) 0.0253(12) 0.0544(14) -0.0126(10) 0.0159(11) -0.0080(9)
P2 0.0274(12) 0.0340(12) 0.0475(14) -0.0057(11) 0.0048(10) 0.0047(10)
Cl1 0.0246(10) 0.0297(11) 0.071(2) -0.0019(11) 0.0163(10) -0.0104(9)
Cl2 0.0458(13) 0.0462(13) 0.0529(13) -0.0018(11) 0.0299(11) -0.0020(11)
Cl3 0.0300(12) 0.0530(15) 0.079(2) -0.0081(13) 0.0272(12) -0.0100(11)
Cl4 0.0522(14) 0.0548(15) 0.0469(13) 0.0031(11) 0.0260(11) 0.0108(12)
N1 0.026(4) 0.020(3) 0.043(4) 0.002(3) 0.016(3) 0.007(3)
N2 0.028(4) 0.022(4) 0.042(4) -0.007(3) 0.011(3) 0.003(3)
C1 0.078(8) 0.032(6) 0.099(10) -0.028(6) 0.048(8) -0.007(5)
C2 0.048(6) 0.031(5) 0.101(9) -0.009(6) 0.039(6) -0.014(5)
C3 0.070(8) 0.050(7) 0.066(8) -0.017(6) -0.007(6) -0.006(6)
C4 0.070(8) 0.045(7) 0.080(9) -0.025(6) -0.002(7) -0.010(6)
C5 0.056(7) 0.058(7) 0.053(6) 0.008(5) 0.018(5) 0.008(6)
C6 0.035(6) 0.066(8) 0.084(9) 0.004(7) 0.009(6) 0.011(6)
C7 0.036(5) 0.019(4) 0.058(6) 0.005(4) 0.017(4) 0.010(4)
C8 0.053(6) 0.040(6) 0.074(8) 0.012(5) 0.033(6) 0.021(5)
C9 0.060(7) 0.032(6) 0.125(11) 0.022(6) 0.050(8) 0.014(5)
C10 0.073(8) 0.055(7) 0.064(8) 0.001(6) 0.003(6) 0.032(6)
C11 0.046(6) 0.021(5) 0.058(6) -0.005(4) 0.007(5) 0.011(4)
C12 0.060(8) 0.065(8) 0.093(10) -0.032(7) 0.020(7) 0.023(6)
C13 0.055(7) 0.042(6) 0.095(10) -0.022(6) 0.004(6) 0.010(6)
C14 0.133(13) 0.036(7) 0.089(10) -0.005(7) 0.028(9) 0.017(8)

loop_
_atom_site_label
_atom_site_type_symbol
_atom_site_fract_x
_atom_site_fract_y
_atom_site_fract_z
_atom_site_U_iso_or_equiv
_atom_site_thermal_displace_type
_atom_site_occupancy
_atom_site_calc_flag
_atom_site_refinement_flags
_atom_site_disorder_group
W1 W 0.40323(3) 0.93547(3) 0.21928(3) 0.02482(15) Uani 1 d . .
W2 W 0.52341(3) 0.81633(3) 0.19811(3) 0.0271(2) Uani 1 d . .
P1 P 0.5337(2) 1.0749(2) 0.3054(2) 0.0373(5) Uani 1 d . .
P2 P 0.6125(2) 0.7904(2) 0.3660(2) 0.0382(6) Uani 1 d . .
Cl1 Cl 0.2595(2) 0.8146(2) 0.1696(2) 0.0419(5) Uani 1 d . .
Cl2 Cl 0.3772(2) 0.9248(2) 0.3644(2) 0.0449(5) Uani 1 d . .
Cl3 Cl 0.6848(2) 0.8972(2) 0.2130(2) 0.0518(6) Uani 1 d . .
Cl4 Cl 0.4902(2) 0.8433(2) 0.0396(2) 0.0489(6) Uani 1 d . .
N1 N 0.3703(5) 1.0250(5) 0.1133(5) 0.029(2) Uani 1 d . .
H1 H 0.4070(5) 1.0173(5) 0.0796(5) 0.046(29) Uiso 1 calc R .
N2 N 0.4556(5) 0.6781(5) 0.1906(5) 0.031(2) Uani 1 d . .
H2 H 0.4002(5) 0.6805(5) 0.2019(5) 0.024(23) Uiso 1 calc R .
C1 C 0.4846(10) 1.1809(9) 0.3613(9) 0.065(3) Uani 1 d . .
H1A H 0.4516(10) 1.1461(9) 0.3987(9) 0.117(24) Uiso 1 calc R .
H1B H 0.4376(10) 1.2266(9) 0.3166(9) 0.117(24) Uiso 1 calc R .
H1C H 0.5387(10) 1.2265(9) 0.3981(9) 0.117(24) Uiso 1 calc R .
C2 C 0.5916(8) 1.1565(8) 0.2398(9) 0.056(3) Uani 1 d . .
H2A H 0.6206(8) 1.1076(8) 0.2068(9) 0.117(24) Uiso 1 calc R .
H2B H 0.6431(8) 1.2026(8) 0.2796(9) 0.117(24) Uiso 1 calc R .
H2C H 0.5420(8) 1.2027(8) 0.1981(9) 0.117(24) Uiso 1 calc R .
C3 C 0.6452(10) 1.0210(10) 0.3958(8) 0.069(4) Uani 1 d . .
H3A H 0.6993(10) 1.0145(10) 0.3710(8) 0.123(31) Uiso 1 calc R .
H3B H 0.6654(10) 1.0765(10) 0.4436(8) 0.123(31) Uiso 1 calc R .
C4 C 0.6357(10) 0.9160(10) 0.4362(9) 0.072(4) Uani 1 d . .
H4A H 0.5814(10) 0.9229(10) 0.4608(9) 0.123(31) Uiso 1 calc R .
H4B H 0.6967(10) 0.9040(10) 0.4870(9) 0.123(31) Uiso 1 calc R .
C5 C 0.5506(9) 0.7025(10) 0.4262(8) 0.056(3) Uani 1 d . .
H5A H 0.4837(9) 0.7294(10) 0.4157(8) 0.098(20) Uiso 1 calc R .
H5B H 0.5876(9) 0.7046(10) 0.4899(8) 0.098(20) Uiso 1 calc R .
H5C H 0.5479(9) 0.6272(10) 0.4047(8) 0.098(20) Uiso 1 calc R .
C6 C 0.7355(8) 0.7259(11) 0.3947(9) 0.064(3) Uani 1 d . .
H6A H 0.7754(8) 0.7662(11) 0.3661(9) 0.098(20) Uiso 1 calc R .
H6B H 0.7281(8) 0.6501(11) 0.3740(9) 0.098(20) Uiso 1 calc R .
H6C H 0.7678(8) 0.7275(11) 0.4592(9) 0.098(20) Uiso 1 calc R .
C7 C 0.2872(7) 1.1066(7) 0.0833(7) 0.038(2) Uani 1 d . .
C8 C 0.2314(8) 1.1105(9) 0.1510(8) 0.053(3) Uani 1 d . .
H8A H 0.2765(8) 1.1336(9) 0.2090(8) 0.068(12) Uiso 1 calc R .
H8B H 0.2056(8) 1.0377(9) 0.1563(8) 0.068(12) Uiso 1 calc R .
H8C H 0.1769(8) 1.1625(9) 0.1306(8) 0.068(12) Uiso 1 calc R .
C9 C 0.3297(9) 1.2223(9) 0.0772(10) 0.068(4) Uani 1 d . .
H9A H 0.3743(9) 1.2440(9) 0.1358(10) 0.068(12) Uiso 1 calc R .
H9B H 0.2757(9) 1.2750(9) 0.0569(10) 0.068(12) Uiso 1 calc R .
H9C H 0.3657(9) 1.2205(9) 0.0350(10) 0.068(12) Uiso 1 calc R .
C10 C 0.2169(9) 1.0703(10) -0.0078(8) 0.069(4) Uani 1 d . .
H10A H 0.2524(9) 1.0679(10) -0.0503(8) 0.068(12) Uiso 1 calc R .
H10B H 0.1624(9) 1.1223(10) -0.0284(8) 0.068(12) Uiso 1 calc R .
H10C H 0.1911(9) 0.9975(10) -0.0026(8) 0.068(12) Uiso 1 calc R .
C11 C 0.4861(8) 0.5660(7) 0.1676(7) 0.044(2) Uani 1 d . .
C12 C 0.5884(9) 0.5725(11) 0.1574(10) 0.074(4) Uani 1 d . .
H12A H 0.6372(9) 0.5936(11) 0.2142(10) 0.074(13) Uiso 1 calc R .
H12B H 0.5873(9) 0.6270(11) 0.1122(10) 0.074(13) Uiso 1 calc R .
H12C H 0.6058(9) 0.5010(11) 0.1394(10) 0.074(13) Uiso 1 calc R .
C13 C 0.4094(9) 0.5328(10) 0.0784(9) 0.069(4) Uani 1 d . .
H13A H 0.3443(9) 0.5287(10) 0.0850(9) 0.074(13) Uiso 1 calc R .
H13B H 0.4267(9) 0.4613(10) 0.0603(9) 0.074(13) Uiso 1 calc R .
H13C H 0.4083(9) 0.5873(10) 0.0332(9) 0.074(13) Uiso 1 calc R .
C14 C 0.4879(13) 0.4832(10) 0.2411(10) 0.088(5) Uani 1 d . .
H14A H 0.5371(13) 0.5058(10) 0.2972(10) 0.074(13) Uiso 1 calc R .
H14B H 0.5047(13) 0.4106(10) 0.2246(10) 0.074(13) Uiso 1 calc R .
H14C H 0.4230(13) 0.4806(10) 0.2481(10) 0.074(13) Uiso 1 calc R .

loop_
_atom_type_symbol
_atom_type_description
_atom_type_scat_dispersion_real
_atom_type_scat_dispersion_imag
_atom_type_scat_source
C C 0.0181 0.0091 'International Tables Vol C Tables 4.2.6.8 and 6.1.1.4'
H H 0.0000 0.0000 'International Tables Vol C Tables 4.2.6.8 and 6.1.1.4'
W W -5.4734 5.5774 'International Tables Vol C Tables 4.2.6.8 and 6.1.1.4'
Cl Cl 0.3639 0.7018 'International Tables Vol C Tables 4.2.6.8 and 6.1.1.4'
P P 0.2955 0.4335 'International Tables Vol C Tables 4.2.6.8 and 6.1.1.4'
N N 0.0311 0.0180 'International Tables Vol C Tables 4.2.6.8 and 6.1.1.4'

loop_
_geom_angle_atom_site_label_1
_geom_angle_atom_site_label_2
_geom_angle_atom_site_label_3
_geom_angle
_geom_angle_site_symmetry_1
_geom_angle_site_symmetry_3
_geom_angle_publ_flag
N1 W1 W2 101.5(2) . . y
N1 W1 Cl1 97.1(2) . . y
W2 W1 Cl1 99.36(6) . . y
N1 W1 Cl2 141.2(2) . . y
W2 W1 Cl2 116.61(6) . . y
Cl1 W1 Cl2 84.00(9) . . y
N1 W1 P1 90.9(2) . . y
W2 W1 P1 92.54(6) . . y
Cl1 W1 P1 164.03(8) . . y
Cl2 W1 P1 81.15(8) . . y
N2 W2 W1 99.6(2) . . y
N2 W2 Cl4 97.7(2) . . y
W1 W2 Cl4 99.52(6) . . y
N2 W2 Cl3 142.8(2) . . y
W1 W2 Cl3 116.80(6) . . y
Cl4 W2 Cl3 84.12(9) . . y
N2 W2 P2 91.4(2) . . y
W1 W2 P2 93.52(6) . . y
Cl4 W2 P2 162.63(8) . . y
Cl3 W2 P2 79.76(9) . . y
C2 P1 C1 102.4(5) . . n
C2 P1 C3 101.1(6) . . n
C1 P1 C3 104.0(6) . . n
C2 P1 W1 116.5(4) . . n
C1 P1 W1 113.3(4) . . n
C3 P1 W1 117.6(4) . . n
C6 P2 C5 102.2(6) . . n
C6 P2 C4 103.7(6) . . n
C5 P2 C4 100.7(6) . . n
C6 P2 W2 114.4(4) . . n
C5 P2 W2 116.8(4) . . n
C4 P2 W2 116.8(4) . . n
C7 N1 W1 126.0(6) . . n
C11 N2 W2 128.4(6) . . n
C4 C3 P1 117.5(9) . . y
C3 C4 P2 118.8(10) . . y
N1 C7 C10 108.2(8) . . n
N1 C7 C8 110.0(8) . . n
C10 C7 C8 109.7(9) . . n
N1 C7 C9 109.5(8) . . n
C10 C7 C9 110.6(10) . . n
C8 C7 C9 108.8(8) . . n
N2 C11 C13 106.6(8) . . n
N2 C11 C12 110.0(8) . . n
C13 C11 C12 109.5(10) . . n
N2 C11 C14 109.9(9) . . n
C13 C11 C14 110.8(10) . . n
C12 C11 C14 109.9(10) . . n

loop_
_geom_bond_atom_site_label_1
_geom_bond_atom_site_label_2
_geom_bond_distance
_geom_bond_site_symmetry_2
_geom_bond_publ_flag
W1 N1 1.899(7) . y
W1 W2 2.3274(5) . y
W1 Cl1 2.404(2) . y
W1 Cl2 2.425(2) . y
W1 P1 2.521(2) . y
W2 N2 1.898(7) . y
W2 Cl4 2.390(2) . y
W2 Cl3 2.418(2) . y
W2 P2 2.528(3) . y
P1 C2 1.802(11) . n
P1 C1 1.808(10) . n
P1 C3 1.849(12) . n
P2 C6 1.817(10) . n
P2 C5 1.821(11) . n
P2 C4 1.828(11) . n
N1 C7 1.480(10) . n
N2 C11 1.492(11) . n
C3 C4 1.44(2) . n
C7 C10 1.506(15) . n
C7 C8 1.520(13) . n
C7 C9 1.527(13) . n
C11 C13 1.508(15) . n
C11 C12 1.51(2) . n
C11 C14 1.51(2) . n

loop_
_geom_torsion_atom_site_label_1
_geom_torsion_atom_site_label_2
_geom_torsion_atom_site_label_3
_geom_torsion_atom_site_label_4
_geom_torsion
_geom_torsion_site_symmetry_1
_geom_torsion_site_symmetry_2
_geom_torsion_site_symmetry_3
_geom_torsion_site_symmetry_4
_geom_torsion_publ_flag
P1 W1 W2 P2 59.93(8) . . . . y
P1 W1 W2 N2 151.9(2) . . . . y
P1 W1 W2 Cl4 -108.56(9) . . . . y
P1 W1 W2 Cl3 -20.37(10) . . . . y
N1 W1 W2 P2 151.3(2) . . . . y
N1 W1 W2 N2 -116.7(3) . . . . y
N1 W1 W2 Cl4 -17.1(2) . . . . y
N1 W1 W2 Cl3 71.0(2) . . . . y
Cl1 W1 W2 P2 -109.39(8) . . . . y
Cl1 W1 W2 N2 -17.4(2) . . . . y
Cl1 W1 W2 Cl4 82.12(9) . . . . y
Cl1 W1 W2 Cl3 170.31(10) . . . . y
Cl2 W1 W2 P2 -21.45(9) . . . . y
Cl2 W1 W2 N2 70.5(2) . . . . y
Cl2 W1 W2 Cl4 170.07(9) . . . . y
Cl2 W1 W2 Cl3 -101.75(10) . . . . y
